data_1548092
loop_
_publ_author_name
'David M. King'
'Peter A. Cleaves'
'Ashley J. Wooles'
'Benedict M. Gardner'
'Nicholas F. Chilton'
'Floriana Tuna'
'William Lewis'
'Eric J. L. McInnes'
'Stephen T. Liddle'

_publ_section_title
;
 Molecular and electronic structure of terminal and alkali metal-capped
 uranium(V) nitride complexes
;
_journal_name_full 'Nature Communications'
_journal_page_first 13773
_journal_paper_doi 10.1038/ncomms13773
_journal_volume 7
_journal_year 2016
_chemical_formula_moiety 'C41 H91 Li N5 O4 Si3 U'
_chemical_formula_sum 'C41 H91 Li N5 O4 Si3 U'
_chemical_formula_weight 1047.42
_space_group_crystal_system orthorhombic
_space_group_IT_number 33
_space_group_name_Hall 'P -2ac -2n'
_space_group_name_H-M_alt 'P n 21 a'
_symmetry_space_group_name_Hall 'P -2ac -2n'
_symmetry_space_group_name_H-M 'P n 21 a'
_atom_sites_solution_hydrogens geom
_atom_sites_solution_primary direct
_atom_sites_solution_secondary difmap
_cell_angle_alpha 90
_cell_angle_beta 90
_cell_angle_gamma 90
_cell_formula_units_Z 4
_cell_length_a 25.55190(20)
_cell_length_b 13.37345(9)
_cell_length_c 14.81292(10)
_cell_measurement_reflns_used 13124
_cell_measurement_temperature 120(2)
_cell_measurement_theta_max 74.4650
_cell_measurement_theta_min 3.4350
_cell_volume 5061.83(6)
_computing_cell_refinement
;
CrysAlisPro, Agilent Technologies,
Version 1.171.36.28a (release 18-03-2013 CrysAlis171 .NET)
(compiled Mar 18 2013,11:47:30)
;
_computing_data_collection
;
CrysAlisPro, Agilent Technologies,
Version 1.171.36.28a (release 18-03-2013 CrysAlis171 .NET)
(compiled Mar 18 2013,11:47:30)
;
_computing_data_reduction
;
CrysAlisPro, Agilent Technologies,
Version 1.171.36.28a (release 18-03-2013 CrysAlis171 .NET)
(compiled Mar 18 2013,11:47:30)
;
_computing_molecular_graphics 'Olex2 (Dolomanov et al., 2009)'
_computing_publication_material 'Olex2 (Dolomanov et al., 2009)'
_computing_structure_refinement 'ShelXL (Sheldrick, 2015)'
_computing_structure_solution 'ShelXS (Sheldrick, 2008)'
_diffrn_ambient_temperature 120(2)
_diffrn_detector_area_resol_mean 10.3271
_diffrn_measured_fraction_theta_full 0.998
_diffrn_measured_fraction_theta_max 0.978
_diffrn_measurement_details
;
#__ type_ start__ end____ width___ exp.time_
  1 omega  -31.00   12.00   1.0000    3.0000
omega____ theta____ kappa____ phi______ frames
    -      -38.5000   38.0000 -120.0000 43
#__ type_ start__ end____ width___ exp.time_
  2 omega    9.00   84.00   1.0000    3.0000
omega____ theta____ kappa____ phi______ frames
    -       40.3823 -125.0000 -180.0000 75
#__ type_ start__ end____ width___ exp.time_
  3 omega   15.00   62.00   1.0000    3.0000
omega____ theta____ kappa____ phi______ frames
    -       40.3823   77.0000    0.0000 47
#__ type_ start__ end____ width___ exp.time_
  4 omega   67.00  104.00   1.0000   12.0000
omega____ theta____ kappa____ phi______ frames
    -      103.2526  -94.0000  120.0000 37
#__ type_ start__ end____ width___ exp.time_
  5 omega   30.00   59.00   1.0000   12.0000
omega____ theta____ kappa____ phi______ frames
    -      103.2526  -30.0000  150.0000 29
#__ type_ start__ end____ width___ exp.time_
  6 omega   40.00   70.00   1.0000   12.0000
omega____ theta____ kappa____ phi______ frames
    -      103.2526  -45.0000 -180.0000 30
#__ type_ start__ end____ width___ exp.time_
  7 omega   38.00  126.00   1.0000   12.0000
omega____ theta____ kappa____ phi______ frames
    -      103.2526  -77.0000  -30.0000 88
#__ type_ start__ end____ width___ exp.time_
  8 omega   32.00   86.00   1.0000   12.0000
omega____ theta____ kappa____ phi______ frames
    -      103.2526  -30.0000  -90.0000 54
#__ type_ start__ end____ width___ exp.time_
  9 omega   65.00   99.00   1.0000   12.0000
omega____ theta____ kappa____ phi______ frames
    -      103.2526  -45.0000   90.0000 34
#__ type_ start__ end____ width___ exp.time_
 10 omega   10.00  112.00   1.0000    3.0000
omega____ theta____ kappa____ phi______ frames
    -       40.3823   77.0000 -120.0000 102
#__ type_ start__ end____ width___ exp.time_
 11 omega   20.00  111.00   1.0000    3.0000
omega____ theta____ kappa____ phi______ frames
    -       40.3823   38.0000  150.0000 91
#__ type_ start__ end____ width___ exp.time_
 12 omega   82.00  122.00   1.0000   12.0000
omega____ theta____ kappa____ phi______ frames
    -      103.2526   30.0000  -60.0000 40
;
_diffrn_measurement_device_type 'GV1000, Atlas'
_diffrn_measurement_method '\w scans'
_diffrn_orient_matrix_UB_11 -0.0111271000
_diffrn_orient_matrix_UB_12 -0.0505910000
_diffrn_orient_matrix_UB_13 -0.0914553000
_diffrn_orient_matrix_UB_21 -0.0449890000
_diffrn_orient_matrix_UB_22 -0.0598033000
_diffrn_orient_matrix_UB_23 0.0433378000
_diffrn_orient_matrix_UB_31 -0.0385222000
_diffrn_orient_matrix_UB_32 0.0844719000
_diffrn_orient_matrix_UB_33 -0.0241384000
_diffrn_radiation_monochromator mirror
_diffrn_radiation_type CuK\a
_diffrn_radiation_wavelength 1.54184
_diffrn_reflns_av_R_equivalents 0.0367
_diffrn_reflns_av_unetI/netI 0.0398
_diffrn_reflns_Laue_measured_fraction_full 0.998
_diffrn_reflns_Laue_measured_fraction_max 0.978
_diffrn_reflns_limit_h_max 22
_diffrn_reflns_limit_h_min -31
_diffrn_reflns_limit_k_max 16
_diffrn_reflns_limit_k_min -15
_diffrn_reflns_limit_l_max 15
_diffrn_reflns_limit_l_min -18
_diffrn_reflns_number 20152
_diffrn_reflns_point_group_measured_fraction_full 0.998
_diffrn_reflns_point_group_measured_fraction_max 0.978
_diffrn_reflns_theta_full 67.684
_diffrn_reflns_theta_max 74.853
_diffrn_reflns_theta_min 3.449
_diffrn_source 'GV1000 (Cu) X-ray Source'
_exptl_absorpt_coefficient_mu 10.016
_exptl_absorpt_correction_T_max 0.628
_exptl_absorpt_correction_T_min 0.335
_exptl_absorpt_correction_type gaussian
_exptl_absorpt_process_details
;
CrysAlisPro, Agilent Technologies,
Version 1.171.36.28a (release 18-03-2013 CrysAlis171 .NET)
(compiled Mar 18 2013,11:47:30)
Numerical absorption correction based on gaussian integration over
			a multifaceted crystal model
;
_exptl_crystal_colour red
_exptl_crystal_colour_primary red
_exptl_crystal_density_diffrn 1.374
_exptl_crystal_description block
_exptl_crystal_F_000 2164
_exptl_crystal_size_max 0.1548
_exptl_crystal_size_mid 0.1186
_exptl_crystal_size_min 0.0912
_refine_diff_density_max 1.683
_refine_diff_density_min -1.202
_refine_diff_density_rms 0.093
_refine_ls_abs_structure_details
;
 Refined as an inversion twin.
;
_refine_ls_abs_structure_Flack 0.055(7)
_refine_ls_extinction_coef .
_refine_ls_extinction_method none
_refine_ls_goodness_of_fit_ref 1.017
_refine_ls_hydrogen_treatment constr
_refine_ls_matrix_type full
_refine_ls_number_parameters 697
_refine_ls_number_reflns 8470
_refine_ls_number_restraints 1581
_refine_ls_restrained_S_all 0.985
_refine_ls_R_factor_all 0.0304
_refine_ls_R_factor_gt 0.0285
_refine_ls_shift/su_max 0.002
_refine_ls_shift/su_mean 0.000
_refine_ls_structure_factor_coef Fsqd
_refine_ls_weighting_details 'w=1/[\s^2^(Fo^2^)+(0.0441P)^2^] where P=(Fo^2^+2Fc^2^)/3'
_refine_ls_weighting_scheme calc
_refine_ls_wR_factor_gt 0.0708
_refine_ls_wR_factor_ref 0.0728
_reflns_Friedel_coverage 0.917
_reflns_Friedel_fraction_full 0.999
_reflns_Friedel_fraction_max 0.979
_reflns_number_gt 8007
_reflns_number_total 8470
_reflns_threshold_expression 'I > 2\s(I)'
_cod_data_source_file 8.cif
_cod_data_source_block 8
_cod_database_code 1548092
_chemical_oxdiff_formula 'C41 H91 N5 Li O4 Si3 U'
_chemical_oxdiff_usercomment 'UDKIOP #12586 IN FOMBLIN FILM ON MICROMOUNT FOR DMK/STL'
_shelx_space_group_comment
;
The symmetry employed for this shelxl refinement is uniquely defined
by the following loop, which should always be used as a source of
symmetry information in preference to the above space-group names.
They are only intended as comments.
;
_reflns_odcompleteness_completeness 99.74
_reflns_odcompleteness_iscentric 1
_reflns_odcompleteness_theta 67.13
_olex2_refinement_description
;
1. Twinned data refinement
 Scales: 0.945(7) 0.055(7)
2. Fixed Uiso
 At 1.2 times of:
  All C(H) groups, All C(H,H) groups
 At 1.5 times of:
  All C(H,H,H) groups
3. Restrained distances
 C6-C4 \\sim C5-C4 \\sim C2-C1 \\sim C3-C1 \\sim C8-C7 \\sim C9-C7 \\sim
C14-C12 \\sim C13-C12 \\sim C20-C18 ~
 C19-C18 \\sim C16-C15 \\sim C17-C15 \\sim C28A-C26A \\sim C27A-C26A \\sim
C24A-C23A \\sim C25A-C23A ~
 C30A-C29A \\sim C31A-C29A \\sim C26-C27
 with sigma of 0.02
 Si3-C23 \\sim Si3-C29 \\sim Si3-C26 \\sim Si1-C7 \\sim Si1-C1 \\sim Si1-C4
\\sim Si2-C12 \\sim Si2-C18 ~
 Si2-C15
 with sigma of 0.02
 C24-C25 \\sim C30-C31 \\sim C5-C6 \\sim C8-C9 \\sim C3-C2 \\sim C14-C13 \\sim
C16-C17 \\sim C19-C20 ~
 C31A-C30A \\sim C24A-C25A \\sim C28A-C27A \\sim C27-C28
 with sigma of 0.02
 C41-C40 \\sim C35-C34 \\sim C37-C36 \\sim C39-C38 \\sim C84-C83 \\sim C90-C89
\\sim C86-C85 \\sim C88-C87
 with sigma of 0.01
 O1-C41 \\sim O4-C40 \\sim O4-C39 \\sim O3-C38 \\sim O3-C37 \\sim O2-C36 \\sim
O2-C35 \\sim O1-C34 \\sim O14-
 C85 \\sim O14-C84 \\sim O13-C83 \\sim O13-C90 \\sim O12-C89 \\sim O12-C88
\\sim O11-C87 \\sim O11-C86
 with sigma of 0.01
 O11-Li1 \\sim O14-Li1 \\sim O13-Li1 \\sim O12-Li1 \\sim O1-Li1 \\sim O2-Li1
\\sim O4-Li1 \\sim O3-Li1
 with sigma of 0.01
 C37-C36 \\sim C39-C38 \\sim C41-C40 \\sim C35-C34 \\sim C90-C89 \\sim C88-C87
\\sim C86-C85 \\sim C84-C83
 with sigma of 0.01
4. Uiso/Uaniso restraints and constraints
Li1 \\sim O1 \\sim O2 \\sim O3 \\sim O4 \\sim C34 \\sim C35 \\sim C36 \\sim C37
\\sim C38 \\sim C39 \\sim C40 \\sim C41 \\sim O11 \\sim O12 \\sim O13 \\sim O14
\\sim C83 \\sim C84 \\sim C85 \\sim C86 \\sim C87 \\sim C88 \\sim C89 \\sim
C90: within 2A with sigma of 0.02 and sigma for terminal atoms of 0.04
Si3 \\sim C23 \\sim C24 \\sim C25 \\sim C26 \\sim C27 \\sim C28 \\sim C29 \\sim
C30 \\sim C31: within 2A with sigma of 0.02 and sigma for terminal atoms of 0.04
5. Rigid body (RIGU) restrains
 All non-hydrogen atoms
 with sigma for 1-2 distances of 0.004 and sigma for 1-3 distances of 0.004
6. Others
 Sof(C23A)=Sof(H23A)=Sof(C24A)=Sof(H24D)=Sof(H24E)=Sof(H24F)=Sof(C25A)=
 Sof(H25D)=Sof(H25E)=Sof(H25F)=Sof(C26A)=Sof(H26A)=Sof(C27A)=Sof(H27D)=
 Sof(H27E)=Sof(H27F)=Sof(C28A)=Sof(H28D)=Sof(H28E)=Sof(H28F)=Sof(C29A)=
 Sof(H29A)=Sof(C30A)=Sof(H30D)=Sof(H30E)=Sof(H30F)=Sof(C31A)=Sof(H31D)=
 Sof(H31E)=Sof(H31F)=1-FVAR(1)
 Sof(C23)=Sof(H23)=Sof(C24)=Sof(H24A)=Sof(H24B)=Sof(H24C)=Sof(C25)=Sof(H25A)=
 Sof(H25B)=Sof(H25C)=Sof(C26)=Sof(H26)=Sof(C27)=Sof(H27A)=Sof(H27B)=Sof(H27C)=
 Sof(C28)=Sof(H28A)=Sof(H28B)=Sof(H28C)=Sof(C29)=Sof(H29)=Sof(C30)=Sof(H30A)=
 Sof(H30B)=Sof(H30C)=Sof(C31)=Sof(H31A)=Sof(H31B)=Sof(H31C)=FVAR(1)
 Sof(O11)=Sof(O12)=Sof(O13)=Sof(O14)=Sof(C83)=Sof(H83A)=Sof(H83B)=Sof(C84)=
 Sof(H84A)=Sof(H84B)=Sof(C85)=Sof(H85A)=Sof(H85B)=Sof(C86)=Sof(H86A)=Sof(H86B)=
 Sof(C87)=Sof(H87A)=Sof(H87B)=Sof(C88)=Sof(H88A)=Sof(H88B)=Sof(C89)=Sof(H89A)=
 Sof(H89B)=Sof(C90)=Sof(H90A)=Sof(H90B)=1-FVAR(2)
 Sof(O1)=Sof(O2)=Sof(O3)=Sof(O4)=Sof(C34)=Sof(H34A)=Sof(H34B)=Sof(C35)=
 Sof(H35A)=Sof(H35B)=Sof(C36)=Sof(H36A)=Sof(H36B)=Sof(C37)=Sof(H37A)=Sof(H37B)=
 Sof(C38)=Sof(H38A)=Sof(H38B)=Sof(C39)=Sof(H39A)=Sof(H39B)=Sof(C40)=Sof(H40A)=
 Sof(H40B)=Sof(C41)=Sof(H41A)=Sof(H41B)=FVAR(2)
7.a Ternary CH refined with riding coordinates:
 C1(H1), C4(H4), C7(H7), C12(H12), C15(H15), C18(H18), C23(H23), C26(H26),
 C29(H29), C23A(H23A), C26A(H26A), C29A(H29A)
7.b Secondary CH2 refined with riding coordinates:
 C10(H10A,H10B), C11(H11A,H11B), C21(H21A,H21B), C22(H22A,H22B), C32(H32A,
 H32B), C33(H33A,H33B), C34(H34A,H34B), C35(H35A,H35B), C36(H36A,H36B),
 C37(H37A,H37B), C38(H38A,H38B), C39(H39A,H39B), C40(H40A,H40B), C41(H41A,H41B),
  C83(H83A,H83B), C84(H84A,H84B), C85(H85A,H85B), C86(H86A,H86B), C87(H87A,
 H87B), C88(H88A,H88B), C89(H89A,H89B), C90(H90A,H90B)
7.c Idealised Me refined as rotating group:
 C2(H2A,H2B,H2C), C3(H3A,H3B,H3C), C5(H5A,H5B,H5C), C6(H6A,H6B,H6C), C8(H8A,
 H8B,H8C), C9(H9A,H9B,H9C), C13(H13A,H13B,H13C), C14(H14A,H14B,H14C), C16(H16A,
 H16B,H16C), C17(H17A,H17B,H17C), C19(H19A,H19B,H19C), C20(H20A,H20B,H20C),
 C24(H24A,H24B,H24C), C25(H25A,H25B,H25C), C27(H27A,H27B,H27C), C28(H28A,H28B,
 H28C), C30(H30A,H30B,H30C), C31(H31A,H31B,H31C), C24A(H24D,H24E,H24F),
 C25A(H25D,H25E,H25F), C27A(H27D,H27E,H27F), C28A(H28D,H28E,H28F), C30A(H30D,
 H30E,H30F), C31A(H31D,H31E,H31F)
;
_olex2_submission_special_instructions 'No special instructions were received'

loop_
_space_group_symop_operation_xyz
'x, y, z'
'-x, y+1/2, -z'
'x+1/2, y, -z+1/2'
'-x+1/2, y+1/2, z+1/2'

loop_
_atom_site_label
_atom_site_type_symbol
_atom_site_fract_x
_atom_site_fract_y
_atom_site_fract_z
_atom_site_U_iso_or_equiv
_atom_site_adp_type
_atom_site_occupancy
_atom_site_site_symmetry_order
_atom_site_calc_flag
_atom_site_refinement_flags_posn
_atom_site_refinement_flags_adp
_atom_site_refinement_flags_occupancy
_atom_site_disorder_assembly
_atom_site_disorder_group
U1 U 0.42576(2) 0.72594(5) 0.81291(2) 0.01856(7) Uani 1 1 d . U . . .
Si1 Si 0.40610(7) 0.45949(14) 0.75872(11) 0.0235(3) Uani 1 1 d D U . . .
Si2 Si 0.53009(7) 0.86992(15) 0.70040(11) 0.0243(4) Uani 1 1 d D U . . .
Si3 Si 0.33987(9) 0.81805(17) 0.99501(16) 0.0382(5) Uani 1 1 d D U . . .
N1 N 0.4222(2) 0.5530(5) 0.8366(4) 0.0236(11) Uani 1 1 d . U . . .
N2 N 0.5113(2) 0.7763(4) 0.7722(4) 0.0223(10) Uani 1 1 d . U . . .
N3 N 0.4007(2) 0.7929(4) 0.9527(3) 0.0235(11) Uani 1 1 d . U . . .
N4 N 0.4939(2) 0.6739(4) 0.9408(4) 0.0258(11) Uani 1 1 d . U . . .
N5 N 0.3830(2) 0.7677(5) 0.7227(4) 0.0350(13) Uani 1 1 d . U . . .
C1 C 0.3537(3) 0.5093(7) 0.6805(5) 0.0393(18) Uani 1 1 d D U . . .
H1 H 0.3637 0.5797 0.6654 0.047 Uiso 1 1 calc R . . . .
C2 C 0.3001(4) 0.5141(10) 0.7250(7) 0.071(3) Uani 1 1 d D U . . .
H2A H 0.2802 0.4539 0.7096 0.106 Uiso 1 1 calc GR . . . .
H2B H 0.2813 0.5733 0.7034 0.106 Uiso 1 1 calc GR . . . .
H2C H 0.3043 0.5181 0.7906 0.106 Uiso 1 1 calc GR . . . .
C3 C 0.3488(4) 0.4536(7) 0.5911(6) 0.049(2) Uani 1 1 d D U . . .
H3A H 0.3816 0.4596 0.5572 0.073 Uiso 1 1 calc GR . . . .
H3B H 0.3201 0.4824 0.5557 0.073 Uiso 1 1 calc GR . . . .
H3C H 0.3415 0.3828 0.6029 0.073 Uiso 1 1 calc GR . . . .
C4 C 0.3855(3) 0.3398(5) 0.8189(5) 0.0332(16) Uani 1 1 d D U . . .
H4 H 0.4178 0.3142 0.8492 0.040 Uiso 1 1 calc R . . . .
C5 C 0.3682(4) 0.2565(5) 0.7544(6) 0.0437(19) Uani 1 1 d D U . . .
H5A H 0.3330 0.2712 0.7317 0.066 Uiso 1 1 calc GR . . . .
H5B H 0.3678 0.1925 0.7866 0.066 Uiso 1 1 calc GR . . . .
H5C H 0.3926 0.2525 0.7036 0.066 Uiso 1 1 calc GR . . . .
C6 C 0.3450(4) 0.3521(6) 0.8941(6) 0.049(2) Uani 1 1 d D U . . .
H6A H 0.3535 0.4114 0.9301 0.074 Uiso 1 1 calc GR . . . .
H6B H 0.3454 0.2928 0.9329 0.074 Uiso 1 1 calc GR . . . .
H6C H 0.3102 0.3601 0.8674 0.074 Uiso 1 1 calc GR . . . .
C7 C 0.4636(3) 0.4229(6) 0.6835(4) 0.0313(15) Uani 1 1 d D U . . .
H7 H 0.4501 0.3759 0.6365 0.038 Uiso 1 1 calc R . . . .
C8 C 0.5080(3) 0.3699(7) 0.7340(5) 0.0397(17) Uani 1 1 d D U . . .
H8A H 0.5218 0.4141 0.7811 0.060 Uiso 1 1 calc GR . . . .
H8B H 0.5360 0.3530 0.6915 0.060 Uiso 1 1 calc GR . . . .
H8C H 0.4945 0.3085 0.7618 0.060 Uiso 1 1 calc GR . . . .
C9 C 0.4854(3) 0.5147(6) 0.6350(5) 0.0396(18) Uani 1 1 d D U . . .
H9A H 0.4577 0.5453 0.5984 0.059 Uiso 1 1 calc GR . . . .
H9B H 0.5144 0.4946 0.5958 0.059 Uiso 1 1 calc GR . . . .
H9C H 0.4979 0.5632 0.6796 0.059 Uiso 1 1 calc GR . . . .
C10 C 0.4417(3) 0.5199(5) 0.9252(4) 0.0283(14) Uani 1 1 d . U . . .
H10A H 0.4439 0.4460 0.9261 0.034 Uiso 1 1 calc R . . . .
H10B H 0.4168 0.5409 0.9728 0.034 Uiso 1 1 calc R . . . .
C11 C 0.4952(3) 0.5639(5) 0.9446(4) 0.0284(13) Uani 1 1 d . U . . .
H11A H 0.5069 0.5423 1.0052 0.034 Uiso 1 1 calc R . . . .
H11B H 0.5206 0.5385 0.8997 0.034 Uiso 1 1 calc R . . . .
C12 C 0.5392(3) 0.8258(6) 0.5790(4) 0.0333(15) Uani 1 1 d D U . . .
H12 H 0.5517 0.8843 0.5428 0.040 Uiso 1 1 calc R . . . .
C13 C 0.4880(3) 0.7895(6) 0.5369(5) 0.0403(18) Uani 1 1 d D U . . .
H13A H 0.4746 0.7326 0.5715 0.060 Uiso 1 1 calc GR . . . .
H13B H 0.4944 0.7688 0.4744 0.060 Uiso 1 1 calc GR . . . .
H13C H 0.4622 0.8438 0.5378 0.060 Uiso 1 1 calc GR . . . .
C14 C 0.5808(3) 0.7436(8) 0.5720(6) 0.048(3) Uani 1 1 d D U . . .
H14A H 0.6139 0.7680 0.5972 0.073 Uiso 1 1 calc GR . . . .
H14B H 0.5859 0.7255 0.5085 0.073 Uiso 1 1 calc GR . . . .
H14C H 0.5692 0.6847 0.6059 0.073 Uiso 1 1 calc GR . . . .
C15 C 0.4765(3) 0.9688(5) 0.6984(4) 0.0297(15) Uani 1 1 d D U . . .
H15 H 0.4448 0.9345 0.6738 0.036 Uiso 1 1 calc R . . . .
C16 C 0.4868(5) 1.0570(7) 0.6353(6) 0.061(3) Uani 1 1 d D U . . .
H16A H 0.5218 1.0840 0.6469 0.091 Uiso 1 1 calc GR . . . .
H16B H 0.4606 1.1092 0.6460 0.091 Uiso 1 1 calc GR . . . .
H16C H 0.4845 1.0345 0.5725 0.091 Uiso 1 1 calc GR . . . .
C17 C 0.4607(4) 1.0078(7) 0.7912(5) 0.0420(19) Uani 1 1 d D U . . .
H17A H 0.4540 0.9513 0.8316 0.063 Uiso 1 1 calc GR . . . .
H17B H 0.4290 1.0484 0.7856 0.063 Uiso 1 1 calc GR . . . .
H17C H 0.4891 1.0489 0.8159 0.063 Uiso 1 1 calc GR . . . .
C18 C 0.5967(3) 0.9234(6) 0.7365(4) 0.0322(15) Uani 1 1 d D U . . .
H18 H 0.6209 0.8648 0.7402 0.039 Uiso 1 1 calc R . . . .
C19 C 0.5961(4) 0.9689(7) 0.8302(5) 0.0417(19) Uani 1 1 d D U . . .
H19A H 0.5737 1.0284 0.8304 0.063 Uiso 1 1 calc GR . . . .
H19B H 0.6318 0.9879 0.8475 0.063 Uiso 1 1 calc GR . . . .
H19C H 0.5825 0.9200 0.8735 0.063 Uiso 1 1 calc GR . . . .
C20 C 0.6225(4) 0.9967(9) 0.6704(6) 0.059(3) Uani 1 1 d D U . . .
H20A H 0.6244 0.9660 0.6104 0.088 Uiso 1 1 calc GR . . . .
H20B H 0.6578 1.0128 0.6914 0.088 Uiso 1 1 calc GR . . . .
H20C H 0.6016 1.0581 0.6671 0.088 Uiso 1 1 calc GR . . . .
C21 C 0.5517(3) 0.7134(6) 0.8144(4) 0.0275(17) Uani 1 1 d . U . . .
H21A H 0.5868 0.7390 0.7981 0.033 Uiso 1 1 calc R . . . .
H21B H 0.5487 0.6441 0.7915 0.033 Uiso 1 1 calc R . . . .
C22 C 0.5457(3) 0.7136(6) 0.9161(4) 0.0303(16) Uani 1 1 d . U . . .
H22A H 0.5734 0.6719 0.9437 0.036 Uiso 1 1 calc R . . . .
H22B H 0.5495 0.7826 0.9393 0.036 Uiso 1 1 calc R . . . .
C32 C 0.4469(3) 0.8134(6) 1.0093(5) 0.0315(15) Uani 1 1 d . U . . .
H32A H 0.4358 0.8440 1.0670 0.038 Uiso 1 1 calc R . . . .
H32B H 0.4703 0.8610 0.9779 0.038 Uiso 1 1 calc R . . . .
C33 C 0.4757(3) 0.7169(7) 1.0275(4) 0.0293(14) Uani 1 1 d . U . . .
H33A H 0.5061 0.7298 1.0673 0.035 Uiso 1 1 calc R . . . .
H33B H 0.4522 0.6690 1.0583 0.035 Uiso 1 1 calc R . . . .
Li1 Li 0.3452(5) 0.8231(8) 0.6189(8) 0.057(3) Uani 1 1 d D U . . .
O1 O 0.2820(4) 0.7203(13) 0.5903(7) 0.078(3) Uani 0.645(7) 1 d D U P A 1
O2 O 0.3481(5) 0.7928(9) 0.4765(7) 0.069(3) Uani 0.645(7) 1 d D U P A 1
O3 O 0.3594(6) 0.9672(8) 0.5615(8) 0.076(3) Uani 0.645(7) 1 d D U P A 1
O4 O 0.2758(4) 0.8962(10) 0.6642(12) 0.091(3) Uani 0.645(7) 1 d D U P A 1
C23 C 0.2909(9) 0.765(2) 0.9135(18) 0.051(5) Uani 0.464(10) 1 d D U P B 1
H23 H 0.3069 0.7721 0.8523 0.061 Uiso 0.464(10) 1 calc R . P B 1
C24 C 0.2800(10) 0.6571(19) 0.9260(19) 0.065(6) Uani 0.464(10) 1 d D U P B 1
H24A H 0.3122 0.6229 0.9447 0.097 Uiso 0.464(10) 1 calc GR . P B 1
H24B H 0.2677 0.6285 0.8689 0.097 Uiso 0.464(10) 1 calc GR . P B 1
H24C H 0.2531 0.6484 0.9725 0.097 Uiso 0.464(10) 1 calc GR . P B 1
C25 C 0.2393(9) 0.826(2) 0.9108(19) 0.073(7) Uani 0.464(10) 1 d D U P B 1
H25A H 0.2181 0.8101 0.9639 0.109 Uiso 0.464(10) 1 calc GR . P B 1
H25B H 0.2197 0.8093 0.8560 0.109 Uiso 0.464(10) 1 calc GR . P B 1
H25C H 0.2474 0.8979 0.9107 0.109 Uiso 0.464(10) 1 calc GR . P B 1
C26 C 0.3268(6) 0.9521(10) 1.0246(10) 0.034(3) Uani 0.464(10) 1 d D U P B 1
H26 H 0.2880 0.9591 1.0300 0.041 Uiso 0.464(10) 1 calc R . P B 1
C27 C 0.3502(7) 0.9981(12) 1.1101(10) 0.037(4) Uani 0.464(10) 1 d D U P B 1
H27A H 0.3310 0.9738 1.1630 0.056 Uiso 0.464(10) 1 calc GR . P B 1
H27B H 0.3475 1.0711 1.1069 0.056 Uiso 0.464(10) 1 calc GR . P B 1
H27C H 0.3871 0.9788 1.1152 0.056 Uiso 0.464(10) 1 calc GR . P B 1
C28 C 0.3429(11) 1.0127(18) 0.9427(12) 0.058(6) Uani 0.464(10) 1 d D U P B 1
H28A H 0.3805 1.0046 0.9323 0.088 Uiso 0.464(10) 1 calc GR . P B 1
H28B H 0.3350 1.0834 0.9532 0.088 Uiso 0.464(10) 1 calc GR . P B 1
H28C H 0.3235 0.9891 0.8897 0.088 Uiso 0.464(10) 1 calc GR . P B 1
C29 C 0.3305(6) 0.7444(14) 1.1107(9) 0.037(4) Uiso 0.464(10) 1 d D U P B 1
H29 H 0.3297 0.6722 1.0932 0.044 Uiso 0.464(10) 1 calc R . P B 1
C30 C 0.2762(6) 0.7649(14) 1.1532(13) 0.045(4) Uiso 0.464(10) 1 d D U P B 1
H30A H 0.2720 0.8369 1.1634 0.067 Uiso 0.464(10) 1 calc GR . P B 1
H30B H 0.2734 0.7294 1.2108 0.067 Uiso 0.464(10) 1 calc GR . P B 1
H30C H 0.2487 0.7414 1.1121 0.067 Uiso 0.464(10) 1 calc GR . P B 1
C31 C 0.3713(7) 0.7507(16) 1.1877(14) 0.045(6) Uiso 0.464(10) 1 d D U P B 1
H31A H 0.4040 0.7190 1.1682 0.067 Uiso 0.464(10) 1 calc GR . P B 1
H31B H 0.3578 0.7160 1.2411 0.067 Uiso 0.464(10) 1 calc GR . P B 1
H31C H 0.3779 0.8210 1.2025 0.067 Uiso 0.464(10) 1 calc GR . P B 1
C34 C 0.2710(7) 0.6957(15) 0.4981(9) 0.074(4) Uani 0.645(7) 1 d D U P A 1
H34A H 0.2583 0.6259 0.4933 0.089 Uiso 0.645(7) 1 calc R . P A 1
H34B H 0.2439 0.7409 0.4733 0.089 Uiso 0.645(7) 1 calc R . P A 1
C35 C 0.3172(7) 0.7069(12) 0.4522(12) 0.080(4) Uani 0.645(7) 1 d D U P A 1
H35A H 0.3093 0.7109 0.3869 0.096 Uiso 0.645(7) 1 calc R . P A 1
H35B H 0.3387 0.6462 0.4619 0.096 Uiso 0.645(7) 1 calc R . P A 1
C36 C 0.3297(9) 0.8807(12) 0.4309(12) 0.077(4) Uani 0.645(7) 1 d D U P A 1
H36A H 0.3355 0.8744 0.3651 0.092 Uiso 0.645(7) 1 calc R . P A 1
H36B H 0.2917 0.8896 0.4417 0.092 Uiso 0.645(7) 1 calc R . P A 1
C37 C 0.3570(8) 0.9615(15) 0.4644(9) 0.074(4) Uani 0.645(7) 1 d D U P A 1
H37A H 0.3406 1.0235 0.4414 0.088 Uiso 0.645(7) 1 calc R . P A 1
H37B H 0.3932 0.9590 0.4406 0.088 Uiso 0.645(7) 1 calc R . P A 1
C38 C 0.3248(7) 1.0282(14) 0.6156(15) 0.080(4) Uani 0.645(7) 1 d D U P A 1
H38A H 0.3395 1.0332 0.6773 0.096 Uiso 0.645(7) 1 calc R . P A 1
H38B H 0.3240 1.0964 0.5898 0.096 Uiso 0.645(7) 1 calc R . P A 1
C39 C 0.2739(8) 0.9934(13) 0.6219(17) 0.091(4) Uani 0.645(7) 1 d D U P A 1
H39A H 0.2581 0.9882 0.5611 0.109 Uiso 0.645(7) 1 calc R . P A 1
H39B H 0.2525 1.0398 0.6586 0.109 Uiso 0.645(7) 1 calc R . P A 1
C40 C 0.2285(6) 0.8409(14) 0.6521(17) 0.087(4) Uani 0.645(7) 1 d D U P A 1
H40A H 0.2034 0.8570 0.7008 0.104 Uiso 0.645(7) 1 calc R . P A 1
H40B H 0.2123 0.8580 0.5934 0.104 Uiso 0.645(7) 1 calc R . P A 1
C41 C 0.2412(6) 0.7414(16) 0.6545(13) 0.084(4) Uani 0.645(7) 1 d D U P A 1
H41A H 0.2099 0.7008 0.6401 0.101 Uiso 0.645(7) 1 calc R . P A 1
H41B H 0.2531 0.7231 0.7159 0.101 Uiso 0.645(7) 1 calc R . P A 1
O11 O 0.3214(8) 0.7050(14) 0.5333(13) 0.082(4) Uani 0.355(7) 1 d D U P A 2
O12 O 0.3644(7) 0.9003(13) 0.4977(9) 0.059(3) Uani 0.355(7) 1 d D U P A 2
O13 O 0.3374(10) 0.9806(11) 0.6468(19) 0.088(4) Uani 0.355(7) 1 d D U P A 2
O14 O 0.2643(6) 0.860(2) 0.619(2) 0.093(4) Uani 0.355(7) 1 d D U P A 2
C23A C 0.2918(7) 0.7323(15) 0.9308(15) 0.044(4) Uani 0.536(10) 1 d D U P B 2
H23A H 0.3021 0.7358 0.8657 0.052 Uiso 0.536(10) 1 calc R . P B 2
C24A C 0.2983(8) 0.6243(13) 0.9586(15) 0.058(5) Uani 0.536(10) 1 d D U P B 2
H24D H 0.3350 0.6045 0.9510 0.087 Uiso 0.536(10) 1 calc GR . P B 2
H24E H 0.2760 0.5819 0.9209 0.087 Uiso 0.536(10) 1 calc GR . P B 2
H24F H 0.2882 0.6166 1.0221 0.087 Uiso 0.536(10) 1 calc GR . P B 2
C25A C 0.2336(6) 0.7616(14) 0.9346(16) 0.057(5) Uani 0.536(10) 1 d D U P B 2
H25D H 0.2196 0.7466 0.9947 0.086 Uiso 0.536(10) 1 calc GR . P B 2
H25E H 0.2141 0.7237 0.8891 0.086 Uiso 0.536(10) 1 calc GR . P B 2
H25F H 0.2300 0.8333 0.9225 0.086 Uiso 0.536(10) 1 calc GR . P B 2
C26A C 0.3179(6) 0.9551(12) 0.9575(10) 0.043(3) Uani 0.536(10) 1 d D U P B 2
H26A H 0.2844 0.9708 0.9896 0.052 Uiso 0.536(10) 1 calc R . P B 2
C27A C 0.3586(7) 1.0327(14) 0.9873(14) 0.056(5) Uani 0.536(10) 1 d D U P B 2
H27D H 0.3606 1.0339 1.0534 0.084 Uiso 0.536(10) 1 calc GR . P B 2
H27E H 0.3484 1.0989 0.9651 0.084 Uiso 0.536(10) 1 calc GR . P B 2
H27F H 0.3929 1.0148 0.9625 0.084 Uiso 0.536(10) 1 calc GR . P B 2
C28A C 0.3079(7) 0.9681(14) 0.8564(10) 0.051(4) Uani 0.536(10) 1 d D U P B 2
H28D H 0.3376 0.9411 0.8223 0.076 Uiso 0.536(10) 1 calc GR . P B 2
H28E H 0.3038 1.0394 0.8425 0.076 Uiso 0.536(10) 1 calc GR . P B 2
H28F H 0.2759 0.9323 0.8395 0.076 Uiso 0.536(10) 1 calc GR . P B 2
C29A C 0.3248(10) 0.8102(14) 1.1144(11) 0.070(5) Uani 0.536(10) 1 d D U P B 2
H29A H 0.2874 0.7881 1.1148 0.085 Uiso 0.536(10) 1 calc R . P B 2
C30A C 0.3242(15) 0.9007(16) 1.1739(15) 0.108(11) Uani 0.536(10) 1 d D U P B 2
H30D H 0.3580 0.9349 1.1699 0.163 Uiso 0.536(10) 1 calc GR . P B 2
H30E H 0.3178 0.8803 1.2365 0.163 Uiso 0.536(10) 1 calc GR . P B 2
H30F H 0.2964 0.9461 1.1542 0.163 Uiso 0.536(10) 1 calc GR . P B 2
C31A C 0.3530(10) 0.7232(18) 1.1595(13) 0.081(7) Uani 0.536(10) 1 d D U P B 2
H31D H 0.3513 0.6642 1.1203 0.121 Uiso 0.536(10) 1 calc GR . P B 2
H31E H 0.3362 0.7081 1.2174 0.121 Uiso 0.536(10) 1 calc GR . P B 2
H31F H 0.3897 0.7413 1.1698 0.121 Uiso 0.536(10) 1 calc GR . P B 2
C83 C 0.2887(11) 1.020(3) 0.679(3) 0.086(5) Uani 0.355(7) 1 d D U P A 2
H83A H 0.2932 1.0509 0.7394 0.103 Uiso 0.355(7) 1 calc R . P A 2
H83B H 0.2745 1.0703 0.6370 0.103 Uiso 0.355(7) 1 calc R . P A 2
C84 C 0.2561(18) 0.938(3) 0.684(3) 0.097(6) Uani 0.355(7) 1 d D U P A 2
H84A H 0.2196 0.9618 0.6784 0.116 Uiso 0.355(7) 1 calc R . P A 2
H84B H 0.2597 0.9083 0.7452 0.116 Uiso 0.355(7) 1 calc R . P A 2
C85 C 0.2339(13) 0.772(2) 0.598(3) 0.092(5) Uani 0.355(7) 1 d D U P A 2
H85A H 0.2226 0.7382 0.6543 0.110 Uiso 0.355(7) 1 calc R . P A 2
H85B H 0.2024 0.7901 0.5628 0.110 Uiso 0.355(7) 1 calc R . P A 2
C86 C 0.2659(9) 0.710(3) 0.549(3) 0.086(5) Uani 0.355(7) 1 d D U P A 2
H86A H 0.2510 0.7140 0.4869 0.103 Uiso 0.355(7) 1 calc R . P A 2
H86B H 0.2569 0.6425 0.5707 0.103 Uiso 0.355(7) 1 calc R . P A 2
C87 C 0.3523(12) 0.729(3) 0.4558(19) 0.084(5) Uani 0.355(7) 1 d D U P A 2
H87A H 0.3893 0.7119 0.4684 0.100 Uiso 0.355(7) 1 calc R . P A 2
H87B H 0.3406 0.6870 0.4044 0.100 Uiso 0.355(7) 1 calc R . P A 2
C88 C 0.3492(16) 0.828(2) 0.431(2) 0.078(5) Uani 0.355(7) 1 d D U P A 2
H88A H 0.3126 0.8420 0.4135 0.094 Uiso 0.355(7) 1 calc R . P A 2
H88B H 0.3713 0.8378 0.3772 0.094 Uiso 0.355(7) 1 calc R . P A 2
C89 C 0.3433(15) 1.0002(18) 0.499(2) 0.072(5) Uani 0.355(7) 1 d D U P A 2
H89A H 0.3579 1.0385 0.4475 0.087 Uiso 0.355(7) 1 calc R . P A 2
H89B H 0.3048 0.9970 0.4910 0.087 Uiso 0.355(7) 1 calc R . P A 2
C90 C 0.3548(15) 1.049(2) 0.5780(19) 0.082(5) Uani 0.355(7) 1 d D U P A 2
H90A H 0.3358 1.1130 0.5821 0.098 Uiso 0.355(7) 1 calc R . P A 2
H90B H 0.3928 1.0614 0.5832 0.098 Uiso 0.355(7) 1 calc R . P A 2

loop_
_atom_site_aniso_label
_atom_site_aniso_U_11
_atom_site_aniso_U_22
_atom_site_aniso_U_33
_atom_site_aniso_U_23
_atom_site_aniso_U_13
_atom_site_aniso_U_12
U1 0.02424(10) 0.01803(10) 0.01343(9) 0.00166(12) -0.00030(5) 0.00130(13)
Si1 0.0295(8) 0.0214(8) 0.0196(7) -0.0019(7) -0.0031(7) 0.0000(7)
Si2 0.0316(9) 0.0241(9) 0.0172(7) -0.0018(7) 0.0034(7) -0.0051(7)
Si3 0.0399(11) 0.0328(10) 0.0420(11) -0.0126(9) 0.0169(9) -0.0033(9)
N1 0.036(3) 0.020(3) 0.014(2) 0.000(2) -0.0009(19) 0.001(2)
N2 0.023(2) 0.024(2) 0.020(2) -0.001(2) -0.0001(18) -0.001(2)
N3 0.032(3) 0.022(3) 0.016(2) -0.0033(19) 0.0034(19) -0.001(2)
N4 0.032(3) 0.024(3) 0.021(2) -0.001(2) -0.006(2) -0.001(2)
N5 0.034(3) 0.037(3) 0.033(3) 0.005(3) 0.002(2) 0.004(3)
C1 0.046(4) 0.032(4) 0.040(4) -0.012(3) -0.017(3) 0.009(3)
C2 0.048(5) 0.101(9) 0.062(6) -0.021(6) -0.020(4) 0.018(5)
C3 0.060(6) 0.046(5) 0.040(4) -0.017(4) -0.024(4) 0.015(5)
C4 0.042(4) 0.023(3) 0.035(3) -0.001(3) 0.003(3) -0.003(3)
C5 0.057(5) 0.022(4) 0.052(4) -0.010(3) 0.000(4) -0.008(3)
C6 0.060(5) 0.032(4) 0.056(5) -0.004(4) 0.023(4) -0.015(4)
C7 0.035(4) 0.034(4) 0.024(3) -0.004(3) -0.002(2) 0.000(3)
C8 0.034(4) 0.050(4) 0.035(3) -0.005(3) -0.002(3) 0.006(3)
C9 0.050(4) 0.040(4) 0.029(3) -0.004(3) 0.002(3) -0.009(3)
C10 0.045(4) 0.020(3) 0.020(3) 0.003(2) -0.005(3) -0.004(3)
C11 0.041(3) 0.023(3) 0.021(3) 0.003(2) -0.007(3) 0.006(3)
C12 0.049(4) 0.032(3) 0.019(3) -0.004(3) 0.009(3) -0.014(3)
C13 0.059(4) 0.042(4) 0.021(3) -0.004(3) -0.002(3) -0.011(4)
C14 0.052(4) 0.051(7) 0.042(4) -0.020(4) 0.009(3) -0.005(4)
C15 0.042(4) 0.025(3) 0.022(3) 0.001(3) -0.001(3) -0.002(3)
C16 0.100(8) 0.039(5) 0.045(5) 0.020(4) 0.030(5) 0.018(5)
C17 0.058(5) 0.037(4) 0.031(3) 0.006(3) 0.007(3) 0.014(4)
C18 0.037(3) 0.035(4) 0.024(3) -0.008(3) 0.004(3) -0.010(3)
C19 0.048(5) 0.050(5) 0.028(3) -0.009(3) -0.001(3) -0.017(4)
C20 0.063(6) 0.076(7) 0.037(4) 0.002(4) 0.000(4) -0.041(5)
C21 0.029(3) 0.026(5) 0.028(3) -0.002(2) -0.001(2) 0.000(3)
C22 0.037(3) 0.027(5) 0.027(3) 0.000(3) -0.007(2) 0.001(3)
C32 0.045(4) 0.028(3) 0.022(3) -0.008(3) -0.006(3) 0.000(3)
C33 0.042(3) 0.027(4) 0.019(2) -0.003(3) -0.004(2) 0.003(3)
Li1 0.064(6) 0.062(6) 0.047(5) 0.008(4) -0.016(4) 0.012(5)
O1 0.062(5) 0.104(7) 0.068(5) -0.009(6) -0.015(4) 0.004(6)
O2 0.081(6) 0.076(6) 0.050(5) 0.012(4) 0.005(5) 0.021(5)
O3 0.088(6) 0.068(6) 0.071(6) 0.006(5) -0.021(5) 0.007(5)
O4 0.066(6) 0.077(6) 0.129(8) -0.009(6) -0.019(6) 0.015(5)
C23 0.031(7) 0.080(12) 0.042(10) -0.023(9) 0.015(6) -0.011(7)
C24 0.048(12) 0.080(12) 0.066(15) -0.033(10) 0.002(10) -0.021(9)
C25 0.044(9) 0.117(16) 0.058(13) -0.031(13) 0.003(8) 0.005(10)
C26 0.035(7) 0.034(6) 0.035(7) -0.003(5) 0.006(5) 0.011(5)
C27 0.041(8) 0.022(7) 0.049(8) -0.004(6) 0.007(6) 0.004(6)
C28 0.080(16) 0.046(10) 0.049(9) 0.008(8) 0.026(9) 0.021(9)
C34 0.087(7) 0.071(9) 0.065(7) -0.002(6) -0.026(5) 0.003(6)
C35 0.099(8) 0.077(8) 0.064(7) 0.006(6) -0.013(6) 0.012(6)
C36 0.107(9) 0.075(7) 0.049(6) 0.016(6) -0.010(7) 0.006(6)
C37 0.078(8) 0.077(8) 0.065(7) 0.017(6) -0.010(6) 0.006(7)
C38 0.097(8) 0.057(7) 0.086(8) 0.001(6) -0.013(7) 0.011(6)
C39 0.093(7) 0.075(7) 0.105(10) -0.007(7) -0.013(7) 0.019(6)
C40 0.061(7) 0.097(8) 0.102(10) -0.013(7) 0.002(7) 0.007(6)
C41 0.066(7) 0.095(8) 0.091(8) -0.008(7) 0.000(6) 0.007(7)
O11 0.089(7) 0.082(8) 0.075(7) 0.000(6) -0.034(6) 0.007(6)
O12 0.054(7) 0.069(7) 0.055(6) 0.009(5) -0.015(6) 0.007(6)
O13 0.098(8) 0.078(8) 0.089(8) 0.002(6) -0.020(7) 0.018(6)
O14 0.080(7) 0.093(8) 0.106(9) -0.001(7) -0.015(7) 0.012(6)
C23A 0.041(6) 0.042(8) 0.047(8) -0.008(7) 0.026(5) -0.016(6)
C24A 0.072(12) 0.041(8) 0.061(12) -0.013(7) 0.036(9) -0.012(7)
C25A 0.044(7) 0.055(10) 0.073(12) -0.021(9) 0.012(7) -0.015(6)
C26A 0.040(7) 0.037(6) 0.052(8) -0.003(5) 0.006(6) 0.000(5)
C27A 0.046(8) 0.043(8) 0.079(12) -0.014(8) 0.004(8) 0.001(7)
C28A 0.051(9) 0.050(9) 0.051(8) 0.002(6) 0.006(6) 0.001(8)
C29A 0.109(14) 0.059(10) 0.043(6) -0.002(6) 0.040(7) 0.013(9)
C30A 0.19(3) 0.088(13) 0.052(10) -0.010(9) 0.017(13) 0.034(14)
C31A 0.116(17) 0.073(11) 0.053(9) 0.006(10) 0.054(10) 0.015(14)
C83 0.089(9) 0.078(9) 0.090(11) -0.008(8) -0.024(8) 0.014(7)
C84 0.085(10) 0.092(9) 0.113(11) -0.012(9) -0.004(9) 0.011(8)
C85 0.086(9) 0.093(9) 0.096(11) 0.001(9) -0.013(8) 0.006(7)
C86 0.081(8) 0.090(9) 0.087(10) -0.003(9) -0.024(7) 0.002(7)
C87 0.089(10) 0.082(9) 0.081(9) -0.005(8) -0.026(8) 0.011(8)
C88 0.084(10) 0.085(8) 0.065(8) -0.003(7) -0.018(8) 0.013(8)
C89 0.083(10) 0.063(8) 0.072(8) 0.011(6) -0.013(8) 0.012(7)
C90 0.094(11) 0.065(9) 0.085(9) 0.000(7) -0.021(8) 0.019(8)

loop_
_atom_type_symbol
_atom_type_description
_atom_type_scat_dispersion_real
_atom_type_scat_dispersion_imag
_atom_type_scat_source
C C 0.0181 0.0091 'International Tables Vol C Tables 4.2.6.8 and 6.1.1.4'
H H 0.0000 0.0000 'International Tables Vol C Tables 4.2.6.8 and 6.1.1.4'
Li Li 0.0008 0.0003 'International Tables Vol C Tables 4.2.6.8 and 6.1.1.4'
N N 0.0311 0.0180 'International Tables Vol C Tables 4.2.6.8 and 6.1.1.4'
O O 0.0492 0.0322 'International Tables Vol C Tables 4.2.6.8 and 6.1.1.4'
Si Si 0.2541 0.3302 'International Tables Vol C Tables 4.2.6.8 and 6.1.1.4'
U U -4.3638 13.4090 'International Tables Vol C Tables 4.2.6.8 and 6.1.1.4'

loop_
_exptl_crystal_face_index_h
_exptl_crystal_face_index_k
_exptl_crystal_face_index_l
_exptl_crystal_face_perp_dist
_exptl_oxdiff_crystal_face_indexfrac_h
_exptl_oxdiff_crystal_face_indexfrac_k
_exptl_oxdiff_crystal_face_indexfrac_l
_exptl_oxdiff_crystal_face_x
_exptl_oxdiff_crystal_face_y
_exptl_oxdiff_crystal_face_z
-5 7 -4 0.0794 -5.2199 7.4747 -3.8369 0.0308 -0.3785 0.9251
5 7 -5 0.0782 4.5053 6.9517 -5.1274 0.0671 -0.8406 0.5374
16 0 -3 0.0669 15.8642 0.2525 -2.8012 0.0669 -0.8502 -0.5222
12 -6 1 0.0649 12.4919 -5.5666 1.4244 0.0124 -0.1674 -0.9858
1 -8 5 0.0597 0.9935 -7.5946 4.6163 -0.0490 0.6095 -0.7912
-16 0 3 0.0470 -15.7754 -0.4802 2.9298 -0.0681 0.8654 0.4964
-10 7 -2 0.0740 -10.2650 6.6705 -1.5704 -0.0796 -0.0052 0.9968
-6 -3 -8 0.0302 -6.1626 -2.7425 -8.3939 0.9750 0.0775 0.2083
10 -7 2 0.0542 10.3980 -6.5656 1.8020 0.0517 0.0029 -0.9987
3 5 8 0.0460 3.1757 4.6541 7.9044 -0.9937 -0.0786 0.0800
16 2 2 0.0374 15.7437 2.1192 1.9323 -0.4591 -0.7513 -0.4741
13 -5 -1 0.0572 12.7022 -5.4267 -1.4608 0.2668 -0.3102 -0.9125
-5 3 9 0.0390 -5.0575 3.0125 8.5248 -0.8758 0.4168 0.2435
0 1 -9 0.0493 -0.2021 1.4306 -9.4788 0.7968 -0.4873 0.3574

loop_
_geom_angle_atom_site_label_1
_geom_angle_atom_site_label_2
_geom_angle_atom_site_label_3
_geom_angle
_geom_angle_site_symmetry_1
_geom_angle_site_symmetry_3
N1 U1 N2 110.83(19) . .
N1 U1 N3 103.52(19) . .
N1 U1 N4 70.17(18) . .
N2 U1 N4 69.65(18) . .
N3 U1 N2 111.65(19) . .
N3 U1 N4 69.54(19) . .
N5 U1 N1 113.0(3) . .
N5 U1 N2 106.3(2) . .
N5 U1 N3 111.6(2) . .
N5 U1 N4 175.8(2) . .
N1 Si1 C1 108.6(3) . .
N1 Si1 C4 110.9(3) . .
N1 Si1 C7 112.7(3) . .
C1 Si1 C4 112.8(4) . .
C1 Si1 C7 106.1(3) . .
C4 Si1 C7 105.7(3) . .
N2 Si2 C12 113.2(3) . .
N2 Si2 C15 108.4(3) . .
N2 Si2 C18 110.4(3) . .
C12 Si2 C18 105.7(3) . .
C15 Si2 C12 106.7(3) . .
C15 Si2 C18 112.5(3) . .
N3 Si3 C23 107.3(9) . .
N3 Si3 C26 115.8(5) . .
N3 Si3 C29 109.1(5) . .
N3 Si3 C23A 106.3(6) . .
N3 Si3 C26A 109.6(5) . .
N3 Si3 C29A 122.6(8) . .
C23 Si3 C29 106.7(11) . .
C26 Si3 C23 113.0(11) . .
C26 Si3 C29 104.5(7) . .
C23A Si3 C26A 103.2(7) . .
C29A Si3 C23A 108.1(10) . .
C29A Si3 C26A 105.4(7) . .
Si1 N1 U1 128.0(3) . .
C10 N1 U1 114.7(4) . .
C10 N1 Si1 116.9(5) . .
Si2 N2 U1 128.8(3) . .
C21 N2 U1 112.2(4) . .
C21 N2 Si2 119.0(4) . .
Si3 N3 U1 130.3(3) . .
C32 N3 U1 110.7(4) . .
C32 N3 Si3 118.9(4) . .
C11 N4 U1 107.6(4) . .
C11 N4 C22 110.5(6) . .
C11 N4 C33 111.2(6) . .
C22 N4 U1 108.4(4) . .
C22 N4 C33 111.0(5) . .
C33 N4 U1 108.1(4) . .
U1 N5 Li1 172.1(5) . .
Si1 C1 H1 106.7 . .
C2 C1 Si1 112.7(6) . .
C2 C1 H1 106.7 . .
C2 C1 C3 108.8(7) . .
C3 C1 Si1 114.7(6) . .
C3 C1 H1 106.7 . .
C1 C2 H2A 109.5 . .
C1 C2 H2B 109.5 . .
C1 C2 H2C 109.5 . .
H2A C2 H2B 109.5 . .
H2A C2 H2C 109.5 . .
H2B C2 H2C 109.5 . .
C1 C3 H3A 109.5 . .
C1 C3 H3B 109.5 . .
C1 C3 H3C 109.5 . .
H3A C3 H3B 109.5 . .
H3A C3 H3C 109.5 . .
H3B C3 H3C 109.5 . .
Si1 C4 H4 105.6 . .
C5 C4 Si1 113.5(5) . .
C5 C4 H4 105.6 . .
C6 C4 Si1 115.9(5) . .
C6 C4 H4 105.6 . .
C6 C4 C5 109.6(6) . .
C4 C5 H5A 109.5 . .
C4 C5 H5B 109.5 . .
C4 C5 H5C 109.5 . .
H5A C5 H5B 109.5 . .
H5A C5 H5C 109.5 . .
H5B C5 H5C 109.5 . .
C4 C6 H6A 109.5 . .
C4 C6 H6B 109.5 . .
C4 C6 H6C 109.5 . .
H6A C6 H6B 109.5 . .
H6A C6 H6C 109.5 . .
H6B C6 H6C 109.5 . .
Si1 C7 H7 107.7 . .
C8 C7 Si1 113.8(5) . .
C8 C7 H7 107.7 . .
C9 C7 Si1 110.4(5) . .
C9 C7 H7 107.7 . .
C9 C7 C8 109.4(6) . .
C7 C8 H8A 109.5 . .
C7 C8 H8B 109.5 . .
C7 C8 H8C 109.5 . .
H8A C8 H8B 109.5 . .
H8A C8 H8C 109.5 . .
H8B C8 H8C 109.5 . .
C7 C9 H9A 109.5 . .
C7 C9 H9B 109.5 . .
C7 C9 H9C 109.5 . .
H9A C9 H9B 109.5 . .
H9A C9 H9C 109.5 . .
H9B C9 H9C 109.5 . .
N1 C10 H10A 109.5 . .
N1 C10 H10B 109.5 . .
N1 C10 C11 110.9(5) . .
H10A C10 H10B 108.0 . .
C11 C10 H10A 109.5 . .
C11 C10 H10B 109.5 . .
N4 C11 C10 111.2(6) . .
N4 C11 H11A 109.4 . .
N4 C11 H11B 109.4 . .
C10 C11 H11A 109.4 . .
C10 C11 H11B 109.4 . .
H11A C11 H11B 108.0 . .
Si2 C12 H12 107.6 . .
C13 C12 Si2 112.3(5) . .
C13 C12 H12 107.6 . .
C13 C12 C14 109.8(6) . .
C14 C12 Si2 111.7(5) . .
C14 C12 H12 107.6 . .
C12 C13 H13A 109.5 . .
C12 C13 H13B 109.5 . .
C12 C13 H13C 109.5 . .
H13A C13 H13B 109.5 . .
H13A C13 H13C 109.5 . .
H13B C13 H13C 109.5 . .
C12 C14 H14A 109.5 . .
C12 C14 H14B 109.5 . .
C12 C14 H14C 109.5 . .
H14A C14 H14B 109.5 . .
H14A C14 H14C 109.5 . .
H14B C14 H14C 109.5 . .
Si2 C15 H15 105.7 . .
C16 C15 Si2 115.0(6) . .
C16 C15 H15 105.7 . .
C17 C15 Si2 114.5(5) . .
C17 C15 H15 105.7 . .
C17 C15 C16 109.4(6) . .
C15 C16 H16A 109.5 . .
C15 C16 H16B 109.5 . .
C15 C16 H16C 109.5 . .
H16A C16 H16B 109.5 . .
H16A C16 H16C 109.5 . .
H16B C16 H16C 109.5 . .
C15 C17 H17A 109.5 . .
C15 C17 H17B 109.5 . .
C15 C17 H17C 109.5 . .
H17A C17 H17B 109.5 . .
H17A C17 H17C 109.5 . .
H17B C17 H17C 109.5 . .
Si2 C18 H18 105.7 . .
C19 C18 Si2 113.3(5) . .
C19 C18 H18 105.7 . .
C19 C18 C20 109.4(6) . .
C20 C18 Si2 116.1(6) . .
C20 C18 H18 105.7 . .
C18 C19 H19A 109.5 . .
C18 C19 H19B 109.5 . .
C18 C19 H19C 109.5 . .
H19A C19 H19B 109.5 . .
H19A C19 H19C 109.5 . .
H19B C19 H19C 109.5 . .
C18 C20 H20A 109.5 . .
C18 C20 H20B 109.5 . .
C18 C20 H20C 109.5 . .
H20A C20 H20B 109.5 . .
H20A C20 H20C 109.5 . .
H20B C20 H20C 109.5 . .
N2 C21 H21A 109.5 . .
N2 C21 H21B 109.5 . .
N2 C21 C22 110.5(6) . .
H21A C21 H21B 108.1 . .
C22 C21 H21A 109.5 . .
C22 C21 H21B 109.5 . .
N4 C22 C21 109.7(5) . .
N4 C22 H22A 109.7 . .
N4 C22 H22B 109.7 . .
C21 C22 H22A 109.7 . .
C21 C22 H22B 109.7 . .
H22A C22 H22B 108.2 . .
N3 C32 H32A 109.8 . .
N3 C32 H32B 109.8 . .
N3 C32 C33 109.4(6) . .
H32A C32 H32B 108.2 . .
C33 C32 H32A 109.8 . .
C33 C32 H32B 109.8 . .
N4 C33 C32 109.2(5) . .
N4 C33 H33A 109.8 . .
N4 C33 H33B 109.8 . .
C32 C33 H33A 109.8 . .
C32 C33 H33B 109.8 . .
H33A C33 H33B 108.3 . .
N5 Li1 O1 106.4(6) . .
N5 Li1 O2 132.9(7) . .
N5 Li1 O3 124.6(7) . .
N5 Li1 O4 109.7(7) . .
N5 Li1 O11 109.2(8) . .
N5 Li1 O12 136.9(8) . .
N5 Li1 O13 105.3(10) . .
N5 Li1 O14 124.6(10) . .
O2 Li1 O1 73.4(6) . .
O3 Li1 O1 128.5(9) . .
O3 Li1 O2 76.9(6) . .
O4 Li1 O1 74.5(7) . .
O4 Li1 O2 115.1(9) . .
O4 Li1 O3 81.6(7) . .
O11 Li1 O12 85.6(9) . .
O11 Li1 O13 144.9(12) . .
O11 Li1 O14 83.9(10) . .
O12 Li1 O13 73.1(10) . .
O14 Li1 O12 96.4(12) . .
O14 Li1 O13 71.6(11) . .
C34 O1 Li1 118.6(11) . .
C34 O1 C41 122.3(14) . .
C41 O1 Li1 106.7(12) . .
C35 O2 Li1 112.2(10) . .
C36 O2 Li1 107.2(10) . .
C36 O2 C35 110.8(13) . .
C37 O3 Li1 110.0(10) . .
C37 O3 C38 123.8(16) . .
C38 O3 Li1 100.6(11) . .
C39 O4 Li1 107.7(12) . .
C40 O4 Li1 115.3(12) . .
C40 O4 C39 112.6(16) . .
Si3 C23 H23 106.1 . .
C24 C23 Si3 114(2) . .
C24 C23 H23 106.1 . .
C24 C23 C25 110.9(18) . .
C25 C23 Si3 112.8(18) . .
C25 C23 H23 106.1 . .
C23 C24 H24A 109.5 . .
C23 C24 H24B 109.5 . .
C23 C24 H24C 109.5 . .
H24A C24 H24B 109.5 . .
H24A C24 H24C 109.5 . .
H24B C24 H24C 109.5 . .
C23 C25 H25A 109.5 . .
C23 C25 H25B 109.5 . .
C23 C25 H25C 109.5 . .
H25A C25 H25B 109.5 . .
H25A C25 H25C 109.5 . .
H25B C25 H25C 109.5 . .
Si3 C26 H26 106.5 . .
C27 C26 Si3 120.6(11) . .
C27 C26 H26 106.5 . .
C28 C26 Si3 106.0(11) . .
C28 C26 H26 106.5 . .
C28 C26 C27 110.0(14) . .
C26 C27 H27A 109.5 . .
C26 C27 H27B 109.5 . .
C26 C27 H27C 109.5 . .
H27A C27 H27B 109.5 . .
H27A C27 H27C 109.5 . .
H27B C27 H27C 109.5 . .
C26 C28 H28A 109.5 . .
C26 C28 H28B 109.5 . .
C26 C28 H28C 109.5 . .
H28A C28 H28B 109.5 . .
H28A C28 H28C 109.5 . .
H28B C28 H28C 109.5 . .
Si3 C29 H29 104.9 . .
C30 C29 Si3 111.7(11) . .
C30 C29 H29 104.9 . .
C31 C29 Si3 121.8(12) . .
C31 C29 H29 104.9 . .
C31 C29 C30 107.2(13) . .
C29 C30 H30A 109.5 . .
C29 C30 H30B 109.5 . .
C29 C30 H30C 109.5 . .
H30A C30 H30B 109.5 . .
H30A C30 H30C 109.5 . .
H30B C30 H30C 109.5 . .
C29 C31 H31A 109.5 . .
C29 C31 H31B 109.5 . .
C29 C31 H31C 109.5 . .
H31A C31 H31B 109.5 . .
H31A C31 H31C 109.5 . .
H31B C31 H31C 109.5 . .
O1 C34 H34A 110.5 . .
O1 C34 H34B 110.5 . .
H34A C34 H34B 108.7 . .
C35 C34 O1 106.3(13) . .
C35 C34 H34A 110.5 . .
C35 C34 H34B 110.5 . .
O2 C35 H35A 108.3 . .
O2 C35 H35B 108.3 . .
C34 C35 O2 115.8(15) . .
C34 C35 H35A 108.3 . .
C34 C35 H35B 108.3 . .
H35A C35 H35B 107.4 . .
O2 C36 H36A 110.1 . .
O2 C36 H36B 110.1 . .
H36A C36 H36B 108.5 . .
C37 C36 O2 107.8(15) . .
C37 C36 H36A 110.1 . .
C37 C36 H36B 110.1 . .
O3 C37 H37A 108.5 . .
O3 C37 H37B 108.5 . .
C36 C37 O3 115.0(15) . .
C36 C37 H37A 108.5 . .
C36 C37 H37B 108.5 . .
H37A C37 H37B 107.5 . .
O3 C38 H38A 108.5 . .
O3 C38 H38B 108.5 . .
H38A C38 H38B 107.5 . .
C39 C38 O3 115.0(18) . .
C39 C38 H38A 108.5 . .
C39 C38 H38B 108.5 . .
O4 C39 H39A 110.2 . .
O4 C39 H39B 110.2 . .
C38 C39 O4 107.5(17) . .
C38 C39 H39A 110.2 . .
C38 C39 H39B 110.2 . .
H39A C39 H39B 108.5 . .
O4 C40 H40A 110.2 . .
O4 C40 H40B 110.2 . .
H40A C40 H40B 108.5 . .
C41 C40 O4 107.4(16) . .
C41 C40 H40A 110.2 . .
C41 C40 H40B 110.2 . .
O1 C41 H41A 109.6 . .
O1 C41 H41B 109.6 . .
C40 C41 O1 110.1(18) . .
C40 C41 H41A 109.6 . .
C40 C41 H41B 109.6 . .
H41A C41 H41B 108.1 . .
C86 O11 Li1 98.8(19) . .
C87 O11 Li1 99(2) . .
C87 O11 C86 131(3) . .
C88 O12 Li1 101(2) . .
C88 O12 C89 122(2) . .
C89 O12 Li1 110.8(18) . .
C83 O13 Li1 120(2) . .
C83 O13 C90 106(3) . .
C90 O13 Li1 117.0(19) . .
C84 O14 Li1 108(2) . .
C84 O14 C85 131(3) . .
C85 O14 Li1 109.5(19) . .
Si3 C23A H23A 106.2 . .
C24A C23A Si3 111.2(14) . .
C24A C23A H23A 106.2 . .
C24A C23A C25A 109.9(13) . .
C25A C23A Si3 116.4(14) . .
C25A C23A H23A 106.2 . .
C23A C24A H24D 109.5 . .
C23A C24A H24E 109.5 . .
C23A C24A H24F 109.5 . .
H24D C24A H24E 109.5 . .
H24D C24A H24F 109.5 . .
H24E C24A H24F 109.5 . .
C23A C25A H25D 109.5 . .
C23A C25A H25E 109.5 . .
C23A C25A H25F 109.5 . .
H25D C25A H25E 109.5 . .
H25D C25A H25F 109.5 . .
H25E C25A H25F 109.5 . .
Si3 C26A H26A 107.5 . .
C27A C26A Si3 110.5(11) . .
C27A C26A H26A 107.5 . .
C28A C26A Si3 115.1(11) . .
C28A C26A H26A 107.5 . .
C28A C26A C27A 108.5(13) . .
C26A C27A H27D 109.5 . .
C26A C27A H27E 109.5 . .
C26A C27A H27F 109.5 . .
H27D C27A H27E 109.5 . .
H27D C27A H27F 109.5 . .
H27E C27A H27F 109.5 . .
C26A C28A H28D 109.5 . .
C26A C28A H28E 109.5 . .
C26A C28A H28F 109.5 . .
H28D C28A H28E 109.5 . .
H28D C28A H28F 109.5 . .
H28E C28A H28F 109.5 . .
Si3 C29A H29A 103.1 . .
C30A C29A Si3 121.9(16) . .
C30A C29A H29A 103.1 . .
C30A C29A C31A 111.4(15) . .
C31A C29A Si3 111.8(12) . .
C31A C29A H29A 103.1 . .
C29A C30A H30D 109.5 . .
C29A C30A H30E 109.5 . .
C29A C30A H30F 109.5 . .
H30D C30A H30E 109.5 . .
H30D C30A H30F 109.5 . .
H30E C30A H30F 109.5 . .
C29A C31A H31D 109.5 . .
C29A C31A H31E 109.5 . .
C29A C31A H31F 109.5 . .
H31D C31A H31E 109.5 . .
H31D C31A H31F 109.5 . .
H31E C31A H31F 109.5 . .
O13 C83 H83A 110.8 . .
O13 C83 H83B 110.8 . .
H83A C83 H83B 108.9 . .
C84 C83 O13 105(3) . .
C84 C83 H83A 110.8 . .
C84 C83 H83B 110.8 . .
O14 C84 H84A 108.1 . .
O14 C84 H84B 108.1 . .
C83 C84 O14 117(3) . .
C83 C84 H84A 108.1 . .
C83 C84 H84B 108.1 . .
H84A C84 H84B 107.3 . .
O14 C85 H85A 110.4 . .
O14 C85 H85B 110.4 . .
H85A C85 H85B 108.6 . .
C86 C85 O14 106(3) . .
C86 C85 H85A 110.4 . .
C86 C85 H85B 110.4 . .
O11 C86 H86A 103.6 . .
O11 C86 H86B 103.6 . .
C85 C86 O11 134(3) . .
C85 C86 H86A 103.6 . .
C85 C86 H86B 103.6 . .
H86A C86 H86B 105.3 . .
O11 C87 H87A 108.9 . .
O11 C87 H87B 108.9 . .
H87A C87 H87B 107.8 . .
C88 C87 O11 113(3) . .
C88 C87 H87A 108.9 . .
C88 C87 H87B 108.9 . .
O12 C88 H88A 108.0 . .
O12 C88 H88B 108.0 . .
C87 C88 O12 117(3) . .
C87 C88 H88A 108.0 . .
C87 C88 H88B 108.0 . .
H88A C88 H88B 107.3 . .
O12 C89 H89A 109.3 . .
O12 C89 H89B 109.3 . .
H89A C89 H89B 108.0 . .
C90 C89 O12 111(3) . .
C90 C89 H89A 109.3 . .
C90 C89 H89B 109.3 . .
O13 C90 H90A 110.9 . .
O13 C90 H90B 110.9 . .
C89 C90 O13 104(3) . .
C89 C90 H90A 110.9 . .
C89 C90 H90B 110.9 . .
H90A C90 H90B 109.0 . .

loop_
_geom_bond_atom_site_label_1
_geom_bond_atom_site_label_2
_geom_bond_distance
_geom_bond_site_symmetry_2
U1 N1 2.341(6) .
U1 N2 2.364(5) .
U1 N3 2.346(5) .
U1 N4 2.665(5) .
U1 N5 1.815(6) .
Si1 N1 1.751(6) .
Si1 C1 1.892(7) .
Si1 C4 1.906(7) .
Si1 C7 1.908(7) .
Si2 N2 1.711(6) .
Si2 C12 1.906(6) .
Si2 C15 1.903(7) .
Si2 C18 1.922(7) .
Si3 N3 1.708(6) .
Si3 C23 1.876(17) .
Si3 C26 1.876(13) .
Si3 C29 1.991(14) .
Si3 C23A 1.93(2) .
Si3 C26A 1.997(16) .
Si3 C29A 1.814(16) .
N1 C10 1.471(8) .
N2 C21 1.472(9) .
N3 C32 1.474(9) .
N4 C11 1.473(9) .
N4 C22 1.473(9) .
N4 C33 1.481(8) .
N5 Li1 1.961(16) .
C1 H1 1.0000 .
C1 C2 1.522(11) .
C1 C3 1.525(9) .
C2 H2A 0.9800 .
C2 H2B 0.9800 .
C2 H2C 0.9800 .
C3 H3A 0.9800 .
C3 H3B 0.9800 .
C3 H3C 0.9800 .
C4 H4 1.0000 .
C4 C5 1.534(9) .
C4 C6 1.529(9) .
C5 H5A 0.9800 .
C5 H5B 0.9800 .
C5 H5C 0.9800 .
C6 H6A 0.9800 .
C6 H6B 0.9800 .
C6 H6C 0.9800 .
C7 H7 1.0000 .
C7 C8 1.533(9) .
C7 C9 1.528(10) .
C8 H8A 0.9800 .
C8 H8B 0.9800 .
C8 H8C 0.9800 .
C9 H9A 0.9800 .
C9 H9B 0.9800 .
C9 H9C 0.9800 .
C10 H10A 0.9900 .
C10 H10B 0.9900 .
C10 C11 1.515(10) .
C11 H11A 0.9900 .
C11 H11B 0.9900 .
C12 H12 1.0000 .
C12 C13 1.528(9) .
C12 C14 1.533(11) .
C13 H13A 0.9800 .
C13 H13B 0.9800 .
C13 H13C 0.9800 .
C14 H14A 0.9800 .
C14 H14B 0.9800 .
C14 H14C 0.9800 .
C15 H15 1.0000 .
C15 C16 1.528(9) .
C15 C17 1.524(9) .
C16 H16A 0.9800 .
C16 H16B 0.9800 .
C16 H16C 0.9800 .
C17 H17A 0.9800 .
C17 H17B 0.9800 .
C17 H17C 0.9800 .
C18 H18 1.0000 .
C18 C19 1.516(9) .
C18 C20 1.534(10) .
C19 H19A 0.9800 .
C19 H19B 0.9800 .
C19 H19C 0.9800 .
C20 H20A 0.9800 .
C20 H20B 0.9800 .
C20 H20C 0.9800 .
C21 H21A 0.9900 .
C21 H21B 0.9900 .
C21 C22 1.514(8) .
C22 H22A 0.9900 .
C22 H22B 0.9900 .
C32 H32A 0.9900 .
C32 H32B 0.9900 .
C32 C33 1.511(11) .
C33 H33A 0.9900 .
C33 H33B 0.9900 .
Li1 O1 2.162(12) .
Li1 O2 2.149(12) .
Li1 O3 2.138(12) .
Li1 O4 2.132(12) .
Li1 O11 2.114(13) .
Li1 O12 2.129(13) .
Li1 O13 2.156(13) .
Li1 O14 2.125(13) .
O1 C34 1.432(10) .
O1 C41 1.438(11) .
O2 C35 1.440(11) .
O2 C36 1.435(11) .
O3 C37 1.441(10) .
O3 C38 1.446(11) .
O4 C39 1.444(11) .
O4 C40 1.427(11) .
C23 H23 1.0000 .
C23 C24 1.49(4) .
C23 C25 1.55(3) .
C24 H24A 0.9800 .
C24 H24B 0.9800 .
C24 H24C 0.9800 .
C25 H25A 0.9800 .
C25 H25B 0.9800 .
C25 H25C 0.9800 .
C26 H26 1.0000 .
C26 C27 1.529(15) .
C26 C28 1.52(2) .
C27 H27A 0.9800 .
C27 H27B 0.9800 .
C27 H27C 0.9800 .
C28 H28A 0.9800 .
C28 H28B 0.9800 .
C28 H28C 0.9800 .
C29 H29 1.0000 .
C29 C30 1.55(2) .
C29 C31 1.55(2) .
C30 H30A 0.9800 .
C30 H30B 0.9800 .
C30 H30C 0.9800 .
C31 H31A 0.9800 .
C31 H31B 0.9800 .
C31 H31C 0.9800 .
C34 H34A 0.9900 .
C34 H34B 0.9900 .
C34 C35 1.372(16) .
C35 H35A 0.9900 .
C35 H35B 0.9900 .
C36 H36A 0.9900 .
C36 H36B 0.9900 .
C36 C37 1.379(16) .
C37 H37A 0.9900 .
C37 H37B 0.9900 .
C38 H38A 0.9900 .
C38 H38B 0.9900 .
C38 C39 1.383(16) .
C39 H39A 0.9900 .
C39 H39B 0.9900 .
C40 H40A 0.9900 .
C40 H40B 0.9900 .
C40 C41 1.370(16) .
C41 H41A 0.9900 .
C41 H41B 0.9900 .
O11 C86 1.438(11) .
O11 C87 1.430(11) .
O12 C88 1.434(11) .
O12 C89 1.440(11) .
O13 C83 1.433(12) .
O13 C90 1.436(12) .
O14 C84 1.440(11) .
O14 C85 1.444(12) .
C23A H23A 1.0000 .
C23A C24A 1.511(16) .
C23A C25A 1.538(15) .
C24A H24D 0.9800 .
C24A H24E 0.9800 .
C24A H24F 0.9800 .
C25A H25D 0.9800 .
C25A H25E 0.9800 .
C25A H25F 0.9800 .
C26A H26A 1.0000 .
C26A C27A 1.535(15) .
C26A C28A 1.529(15) .
C27A H27D 0.9800 .
C27A H27E 0.9800 .
C27A H27F 0.9800 .
C28A H28D 0.9800 .
C28A H28E 0.9800 .
C28A H28F 0.9800 .
C29A H29A 1.0000 .
C29A C30A 1.497(16) .
C29A C31A 1.523(17) .
C30A H30D 0.9800 .
C30A H30E 0.9800 .
C30A H30F 0.9800 .
C31A H31D 0.9800 .
C31A H31E 0.9800 .
C31A H31F 0.9800 .
C83 H83A 0.9900 .
C83 H83B 0.9900 .
C83 C84 1.377(17) .
C84 H84A 0.9900 .
C84 H84B 0.9900 .
C85 H85A 0.9900 .
C85 H85B 0.9900 .
C85 C86 1.374(17) .
C86 H86A 0.9900 .
C86 H86B 0.9900 .
C87 H87A 0.9900 .
C87 H87B 0.9900 .
C87 C88 1.375(17) .
C88 H88A 0.9900 .
C88 H88B 0.9900 .
C89 H89A 0.9900 .
C89 H89B 0.9900 .
C89 C90 1.373(17) .
C90 H90A 0.9900 .
C90 H90B 0.9900 .

loop_
_geom_torsion_atom_site_label_1
_geom_torsion_atom_site_label_2
_geom_torsion_atom_site_label_3
_geom_torsion_atom_site_label_4
_geom_torsion
_geom_torsion_site_symmetry_1
_geom_torsion_site_symmetry_2
_geom_torsion_site_symmetry_3
_geom_torsion_site_symmetry_4
U1 N1 C10 C11 -50.5(7) . . . .
U1 N2 C21 C22 -56.5(7) . . . .
U1 N3 C32 C33 -61.6(6) . . . .
U1 N4 C11 C10 -34.7(6) . . . .
U1 N4 C22 C21 -33.1(7) . . . .
U1 N4 C33 C32 -30.8(7) . . . .
Si1 N1 C10 C11 123.0(5) . . . .
Si2 N2 C21 C22 125.5(5) . . . .
Si3 N3 C32 C33 117.9(5) . . . .
N1 Si1 C1 C2 -75.0(8) . . . .
N1 Si1 C1 C3 159.8(7) . . . .
N1 C10 C11 N4 57.3(7) . . . .
N2 C21 C22 N4 60.2(8) . . . .
N3 Si3 C23 C24 83(2) . . . .
N3 Si3 C23 C25 -148.7(17) . . . .
N3 Si3 C26 C27 -75.5(13) . . . .
N3 Si3 C26 C28 50.1(14) . . . .
N3 Si3 C29A C30A 98(2) . . . .
N3 Si3 C29A C31A -37(2) . . . .
N3 C32 C33 N4 61.6(8) . . . .
C1 Si1 N1 U1 -35.4(5) . . . .
C1 Si1 N1 C10 152.2(5) . . . .
C4 Si1 N1 U1 -159.8(4) . . . .
C4 Si1 N1 C10 27.7(6) . . . .
C4 Si1 C1 C2 48.3(8) . . . .
C4 Si1 C1 C3 -76.9(8) . . . .
C7 Si1 N1 U1 81.9(4) . . . .
C7 Si1 N1 C10 -90.6(5) . . . .
C7 Si1 C1 C2 163.6(7) . . . .
C7 Si1 C1 C3 38.4(8) . . . .
C11 N4 C22 C21 84.5(7) . . . .
C11 N4 C33 C32 -148.7(6) . . . .
C12 Si2 N2 U1 -91.4(4) . . . .
C12 Si2 N2 C21 86.3(5) . . . .
C15 Si2 N2 U1 26.8(5) . . . .
C15 Si2 N2 C21 -155.6(5) . . . .
C18 Si2 N2 U1 150.4(4) . . . .
C18 Si2 N2 C21 -31.9(6) . . . .
C22 N4 C11 C10 -152.8(5) . . . .
C22 N4 C33 C32 87.9(7) . . . .
C33 N4 C11 C10 83.5(6) . . . .
C33 N4 C22 C21 -151.7(6) . . . .
Li1 O1 C34 C35 27(2) . . . .
Li1 O1 C41 C40 53.5(19) . . . .
Li1 O2 C35 C34 38(2) . . . .
Li1 O2 C36 C37 51(2) . . . .
Li1 O3 C37 C36 21(2) . . . .
Li1 O3 C38 C39 -50(2) . . . .
Li1 O4 C39 C38 -36(2) . . . .
Li1 O4 C40 C41 28(2) . . . .
Li1 O11 C86 C85 3(6) . . . .
Li1 O11 C87 C88 -48(3) . . . .
Li1 O12 C88 C87 -30(4) . . . .
Li1 O12 C89 C90 49(4) . . . .
Li1 O13 C83 C84 0(4) . . . .
Li1 O13 C90 C89 34(4) . . . .
Li1 O14 C84 C83 50(5) . . . .
Li1 O14 C85 C86 -26(4) . . . .
O1 C34 C35 O2 -41(2) . . . .
O2 C36 C37 O3 -49(2) . . . .
O3 C38 C39 O4 61(3) . . . .
O4 C40 C41 O1 -54(2) . . . .
C23 Si3 N3 U1 7.8(12) . . . .
C23 Si3 N3 C32 -171.6(12) . . . .
C23 Si3 C26 C27 160.2(15) . . . .
C23 Si3 C26 C28 -74.2(17) . . . .
C26 Si3 N3 U1 -119.5(6) . . . .
C26 Si3 N3 C32 61.2(8) . . . .
C26 Si3 C23 C24 -147.7(17) . . . .
C26 Si3 C23 C25 -20(2) . . . .
C29 Si3 N3 U1 123.0(6) . . . .
C29 Si3 N3 C32 -56.3(8) . . . .
C29 Si3 C23 C24 -33(2) . . . .
C29 Si3 C23 C25 94(2) . . . .
C29 Si3 C26 C27 44.5(14) . . . .
C29 Si3 C26 C28 170.2(13) . . . .
C34 O1 C41 C40 -88(2) . . . .
C35 O2 C36 C37 173.6(16) . . . .
C36 O2 C35 C34 -82(2) . . . .
C37 O3 C38 C39 72(2) . . . .
C38 O3 C37 C36 -97(2) . . . .
C39 O4 C40 C41 152(2) . . . .
C40 O4 C39 C38 -163.6(19) . . . .
C41 O1 C34 C35 164.2(18) . . . .
O11 C87 C88 O12 58(4) . . . .
O12 C89 C90 O13 -52(4) . . . .
O13 C83 C84 O14 -32(5) . . . .
O14 C85 C86 O11 17(7) . . . .
C23A Si3 N3 U1 23.8(7) . . . .
C23A Si3 N3 C32 -155.6(8) . . . .
C23A Si3 C29A C30A -138(2) . . . .
C23A Si3 C29A C31A 87(2) . . . .
C26A Si3 N3 U1 -87.2(6) . . . .
C26A Si3 N3 C32 93.5(7) . . . .
C26A Si3 C29A C30A -28(2) . . . .
C26A Si3 C29A C31A -163.5(17) . . . .
C29A Si3 N3 U1 148.6(8) . . . .
C29A Si3 N3 C32 -30.7(10) . . . .
C83 O13 C90 C89 -103(3) . . . .
C84 O14 C85 C86 -164(4) . . . .
C85 O14 C84 C83 -171(4) . . . .
C86 O11 C87 C88 62(5) . . . .
C87 O11 C86 C85 -108(6) . . . .
C88 O12 C89 C90 167(3) . . . .
C89 O12 C88 C87 -153(3) . . . .
C90 O13 C83 C84 135(3) . . . .

loop_
_twin_individual_id
_twin_individual_mass_fraction_refined
1 0.945(7)
2 0.055(7)
